data_7024429
loop_
_publ_author_name
'Forgan, Ross S.'
'Davidson, James E.'
'Fabbiani, Francesca P. A.'
'Galbraith, Stuart G.'
'Henderson, David K.'
'Moggach, Stephen A.'
'Parsons, Simon'
'Tasker, Peter A.'
'White, Fraser J.'

_publ_section_title
;
 Cation and anion selectivity of zwitterionic salicylaldoxime metal salt
 extractants.
;
_journal_issue 7
_journal_name_full 'Dalton transactions (Cambridge, England : 2003)'
_journal_page_first 1763
_journal_page_last 1770
_journal_paper_doi 10.1039/b916877j
_journal_volume 39
_journal_year 2010
_chemical_formula_moiety 'C34 H52 Cu N4 O4, 2(B F4)'
_chemical_formula_sum 'C34 H52 B2 Cu F8 N4 O4'
_chemical_formula_weight 817.96
_space_group_IT_number 2
_symmetry_cell_setting triclinic
_symmetry_Int_Tables_number 2
_symmetry_space_group_name_Hall '-P 1'
_symmetry_space_group_name_H-M 'P -1'
_atom_sites_solution_hydrogens geom
_atom_sites_solution_primary patterson
_atom_sites_solution_secondary difmap
_audit_creation_method SHELXL-97
_cell_angle_alpha 84.524(3)
_cell_angle_beta 77.179(2)
_cell_angle_gamma 69.818(2)
_cell_formula_units_Z 1
_cell_length_a 8.4253(3)
_cell_length_b 10.7811(4)
_cell_length_c 11.2498(4)
_cell_measurement_reflns_used 4073
_cell_measurement_temperature 150(2)
_cell_measurement_theta_max 23.00
_cell_measurement_theta_min 2.65
_cell_volume 935.01(6)
_computing_cell_refinement Saint
_computing_data_collection Smart
_computing_data_reduction Saint
_computing_molecular_graphics XP
_computing_publication_material 'Platon, Encifer and XCIF'
_computing_structure_refinement 'SHELXL-97 (Sheldrick, 1997)'
_computing_structure_solution 'Dirdif 99.2'
_diffrn_ambient_temperature 150(2)
_diffrn_measured_fraction_theta_full 0.998
_diffrn_measured_fraction_theta_max 0.925
_diffrn_measurement_device_type 'Bruker Smart Apex CCD'
_diffrn_measurement_method 'Omega and Phi Scans'
_diffrn_radiation_monochromator graphite
_diffrn_radiation_type MoK\a
_diffrn_radiation_wavelength 0.71073
_diffrn_reflns_av_R_equivalents 0.0376
_diffrn_reflns_av_sigmaI/netI 0.0508
_diffrn_reflns_limit_h_max 10
_diffrn_reflns_limit_h_min -12
_diffrn_reflns_limit_k_max 15
_diffrn_reflns_limit_k_min -14
_diffrn_reflns_limit_l_max 15
_diffrn_reflns_limit_l_min -15
_diffrn_reflns_number 16050
_diffrn_reflns_theta_full 27.51
_diffrn_reflns_theta_max 30.58
_diffrn_reflns_theta_min 2.01
_diffrn_source 'fine-focus sealed tube'
_exptl_absorpt_coefficient_mu 0.667
_exptl_absorpt_correction_T_max 0.92
_exptl_absorpt_correction_T_min 0.675
_exptl_absorpt_correction_type multi-scan
_exptl_absorpt_process_details 'SADABS 2004/1'
_exptl_crystal_colour 'light green'
_exptl_crystal_density_diffrn 1.453
_exptl_crystal_density_method 'not measured'
_exptl_crystal_description block
_exptl_crystal_F_000 427
_exptl_crystal_size_max 0.18
_exptl_crystal_size_mid 0.15
_exptl_crystal_size_min 0.13
_refine_diff_density_max 1.380
_refine_diff_density_min -1.129
_refine_diff_density_rms 0.097
_refine_ls_extinction_method none
_refine_ls_goodness_of_fit_ref 1.066
_refine_ls_hydrogen_treatment mixed
_refine_ls_matrix_type full
_refine_ls_number_parameters 252
_refine_ls_number_reflns 5293
_refine_ls_number_restraints 0
_refine_ls_restrained_S_all 1.066
_refine_ls_R_factor_all 0.0705
_refine_ls_R_factor_gt 0.0554
_refine_ls_shift/su_max 0.016
_refine_ls_shift/su_mean 0.001
_refine_ls_structure_factor_coef Fsqd
_refine_ls_weighting_details 'calc w=1/[\s^2^(Fo^2^)+(0.0931P)^2^+0.3490P] where P=(Fo^2^+2Fc^2^)/3'
_refine_ls_weighting_scheme calc
_refine_ls_wR_factor_gt 0.1485
_refine_ls_wR_factor_ref 0.1560
_reflns_number_gt 4241
_reflns_number_total 5293
_reflns_threshold_expression >2sigma(I)
_cod_data_source_file b916877j.txt
_cod_data_source_block pt0541
_cod_database_code 7024429

loop_
_symmetry_equiv_pos_as_xyz
'x, y, z'
'-x, -y, -z'

loop_
_atom_site_label
_atom_site_type_symbol
_atom_site_fract_x
_atom_site_fract_y
_atom_site_fract_z
_atom_site_U_iso_or_equiv
_atom_site_adp_type
_atom_site_occupancy
_atom_site_symmetry_multiplicity
_atom_site_calc_flag
_atom_site_refinement_flags
Cu1 Cu 0.0000 0.0000 0.0000 0.01793(13) Uani 1 2 d S
C1 C 0.3717(3) -0.1166(2) -0.09390(19) 0.0170(4) Uani 1 1 d .
C2 C 0.3490(3) -0.1132(2) -0.21575(19) 0.0178(4) Uani 1 1 d .
C3 C 0.4953(3) -0.1579(2) -0.30998(19) 0.0200(4) Uani 1 1 d .
H3 H 0.4785 -0.1534 -0.3912 0.024 Uiso 1 1 calc R
C4 C 0.6623(3) -0.2080(2) -0.2901(2) 0.0205(4) Uani 1 1 d .
C5 C 0.6824(3) -0.2157(2) -0.1697(2) 0.0190(4) Uani 1 1 d .
H5 H 0.7951 -0.2521 -0.1525 0.023 Uiso 1 1 calc R
C6 C 0.5412(3) -0.1715(2) -0.07365(19) 0.0176(4) Uani 1 1 d .
O1 O 0.2428(2) -0.07009(16) -0.00062(14) 0.0206(3) Uani 1 1 d .
O2 O -0.1065(2) 0.00684(19) -0.22606(16) 0.0279(4) Uani 1 1 d .
H2 H -0.186(5) 0.022(4) -0.173(3) 0.045(10) Uiso 1 1 d .
C21 C 0.1822(3) -0.0688(2) -0.24989(19) 0.0194(4) Uani 1 1 d .
H21 H 0.1789 -0.0711 -0.3335 0.023 Uiso 1 1 calc R
N22 N 0.0389(2) -0.02664(19) -0.17388(17) 0.0199(4) Uani 1 1 d .
C41 C 0.8145(3) -0.2506(2) -0.3991(2) 0.0218(4) Uani 1 1 d .
C42 C 0.9876(3) -0.3097(3) -0.3584(2) 0.0275(5) Uani 1 1 d .
H42A H 1.0046 -0.2441 -0.3125 0.041 Uiso 1 1 calc R
H42B H 1.0813 -0.3349 -0.4302 0.041 Uiso 1 1 calc R
H42C H 0.9877 -0.3881 -0.3064 0.041 Uiso 1 1 calc R
C43 C 0.7933(3) -0.3561(3) -0.4712(2) 0.0312(5) Uani 1 1 d .
H43A H 0.8881 -0.3804 -0.5424 0.047 Uiso 1 1 calc R
H43B H 0.6829 -0.3206 -0.4982 0.047 Uiso 1 1 calc R
H43C H 0.7952 -0.4345 -0.4189 0.047 Uiso 1 1 calc R
C44 C 0.8184(3) -0.1297(3) -0.4826(2) 0.0304(5) Uani 1 1 d .
H44A H 0.8359 -0.0637 -0.4375 0.046 Uiso 1 1 calc R
H44B H 0.7086 -0.0914 -0.5100 0.046 Uiso 1 1 calc R
H44C H 0.9132 -0.1570 -0.5535 0.046 Uiso 1 1 calc R
C61 C 0.5681(3) -0.1752(2) 0.05476(19) 0.0186(4) Uani 1 1 d .
H61A H 0.5011 -0.0881 0.0920 0.022 Uiso 1 1 calc R
H61B H 0.6918 -0.1914 0.0526 0.022 Uiso 1 1 calc R
N62 N 0.5135(2) -0.28124(19) 0.13318(17) 0.0193(4) Uani 1 1 d .
C63 C 0.4956(3) -0.2574(3) 0.2656(2) 0.0286(5) Uani 1 1 d .
H63A H 0.4085 -0.1696 0.2875 0.034 Uiso 1 1 calc R
H63B H 0.6072 -0.2577 0.2804 0.034 Uiso 1 1 calc R
C64 C 0.4407(4) -0.3634(3) 0.3450(2) 0.0382(7) Uani 1 1 d .
H64A H 0.3250 -0.3586 0.3349 0.046 Uiso 1 1 calc R
H64B H 0.4331 -0.3477 0.4317 0.046 Uiso 1 1 calc R
C65 C 0.5690(4) -0.5002(3) 0.3109(3) 0.0413(7) Uani 1 1 d .
H65A H 0.6823 -0.5078 0.3281 0.050 Uiso 1 1 calc R
H65B H 0.5281 -0.5680 0.3610 0.050 Uiso 1 1 calc R
C66 C 0.5896(4) -0.5245(3) 0.1768(3) 0.0380(6) Uani 1 1 d .
H66A H 0.6802 -0.6109 0.1548 0.046 Uiso 1 1 calc R
H66B H 0.4799 -0.5280 0.1617 0.046 Uiso 1 1 calc R
C67 C 0.6385(3) -0.4162(2) 0.0974(2) 0.0273(5) Uani 1 1 d .
H67A H 0.7556 -0.4209 0.1042 0.033 Uiso 1 1 calc R
H67B H 0.6418 -0.4308 0.0112 0.033 Uiso 1 1 calc R
B1S B 1.0471(4) 0.6787(3) 0.1295(3) 0.0317(6) Uani 1 1 d .
F1S F 1.0448(3) 0.55322(19) 0.1246(2) 0.0554(5) Uani 1 1 d .
F2S F 1.2086(3) 0.6734(3) 0.1316(3) 0.1094(14) Uani 1 1 d .
F3S F 0.9215(5) 0.7384(3) 0.2252(2) 0.1000(11) Uani 1 1 d .
F4S F 0.9995(3) 0.7544(2) 0.0285(2) 0.0541(5) Uani 1 1 d .
H62 H 0.424(4) -0.278(3) 0.120(2) 0.014(6) Uiso 1 1 d .

loop_
_atom_site_aniso_label
_atom_site_aniso_U_11
_atom_site_aniso_U_22
_atom_site_aniso_U_33
_atom_site_aniso_U_23
_atom_site_aniso_U_13
_atom_site_aniso_U_12
Cu1 0.01253(19) 0.0232(2) 0.01691(19) -0.00144(13) -0.00310(13) -0.00418(14)
C1 0.0160(10) 0.0154(9) 0.0198(10) 0.0017(7) -0.0037(7) -0.0060(8)
C2 0.0157(10) 0.0170(10) 0.0196(10) 0.0006(7) -0.0027(7) -0.0049(8)
C3 0.0203(10) 0.0211(10) 0.0180(10) 0.0016(8) -0.0034(8) -0.0071(8)
C4 0.0187(10) 0.0180(10) 0.0215(10) 0.0012(8) -0.0005(8) -0.0048(8)
C5 0.0132(9) 0.0190(10) 0.0236(10) 0.0032(8) -0.0038(7) -0.0049(8)
C6 0.0162(10) 0.0172(10) 0.0200(10) 0.0024(7) -0.0042(7) -0.0067(8)
O1 0.0143(7) 0.0269(8) 0.0184(7) -0.0022(6) -0.0022(5) -0.0043(6)
O2 0.0141(8) 0.0453(11) 0.0224(8) -0.0037(7) -0.0065(6) -0.0049(7)
C21 0.0191(10) 0.0210(10) 0.0175(9) 0.0006(8) -0.0046(8) -0.0056(8)
N22 0.0143(8) 0.0247(9) 0.0213(9) -0.0002(7) -0.0065(7) -0.0054(7)
C41 0.0146(10) 0.0257(11) 0.0211(10) 0.0001(8) -0.0001(8) -0.0039(8)
C42 0.0155(11) 0.0337(13) 0.0285(12) -0.0005(10) -0.0005(8) -0.0044(9)
C43 0.0243(12) 0.0328(14) 0.0345(13) -0.0091(10) -0.0011(10) -0.0080(10)
C44 0.0254(12) 0.0331(13) 0.0252(12) 0.0049(9) 0.0031(9) -0.0070(10)
C61 0.0168(10) 0.0206(10) 0.0205(10) 0.0018(8) -0.0054(7) -0.0085(8)
N62 0.0149(9) 0.0262(10) 0.0196(9) 0.0039(7) -0.0064(7) -0.0097(8)
C63 0.0276(13) 0.0419(15) 0.0178(10) 0.0016(9) -0.0070(9) -0.0125(11)
C64 0.0335(14) 0.065(2) 0.0223(12) 0.0156(12) -0.0106(10) -0.0260(14)
C65 0.0397(16) 0.0511(18) 0.0427(16) 0.0273(13) -0.0230(13) -0.0254(14)
C66 0.0450(17) 0.0297(14) 0.0455(16) 0.0145(12) -0.0173(13) -0.0193(13)
C67 0.0269(12) 0.0212(11) 0.0319(12) 0.0043(9) -0.0062(9) -0.0069(10)
B1S 0.0282(15) 0.0328(15) 0.0347(15) 0.0032(12) -0.0040(11) -0.0135(12)
F1S 0.0548(13) 0.0357(10) 0.0803(15) 0.0093(9) -0.0188(11) -0.0203(9)
F2S 0.0731(17) 0.107(2) 0.196(3) 0.103(2) -0.101(2) -0.0722(17)
F3S 0.141(3) 0.0759(18) 0.0613(16) -0.0217(13) 0.0320(16) -0.0366(18)
F4S 0.0485(12) 0.0537(12) 0.0744(14) 0.0273(10) -0.0385(10) -0.0264(10)

loop_
_atom_type_symbol
_atom_type_description
_atom_type_scat_dispersion_real
_atom_type_scat_dispersion_imag
_atom_type_scat_source
C C 0.0033 0.0016 'International Tables Vol C Tables 4.2.6.8 and 6.1.1.4'
H H 0.0000 0.0000 'International Tables Vol C Tables 4.2.6.8 and 6.1.1.4'
B B 0.0013 0.0007 'International Tables Vol C Tables 4.2.6.8 and 6.1.1.4'
N N 0.0061 0.0033 'International Tables Vol C Tables 4.2.6.8 and 6.1.1.4'
O O 0.0106 0.0060 'International Tables Vol C Tables 4.2.6.8 and 6.1.1.4'
F F 0.0171 0.0103 'International Tables Vol C Tables 4.2.6.8 and 6.1.1.4'
Cu Cu 0.3201 1.2651 'International Tables Vol C Tables 4.2.6.8 and 6.1.1.4'

loop_
_geom_angle_atom_site_label_1
_geom_angle_atom_site_label_2
_geom_angle_atom_site_label_3
_geom_angle
_geom_angle_site_symmetry_1
_geom_angle_site_symmetry_3
O1 Cu1 O1 180.0 . 2
O1 Cu1 N22 92.06(7) . .
O1 Cu1 N22 87.94(7) 2 .
O1 Cu1 N22 87.94(7) . 2
O1 Cu1 N22 92.06(7) 2 2
N22 Cu1 N22 180.0 . 2
O1 C1 C6 119.28(18) . .
O1 C1 C2 123.43(19) . .
C6 C1 C2 117.28(19) . .
C3 C2 C1 119.21(19) . .
C3 C2 C21 116.98(19) . .
C1 C2 C21 123.79(19) . .
C4 C3 C2 123.3(2) . .
C4 C3 H3 118.4 . .
C2 C3 H3 118.4 . .
C3 C4 C5 117.0(2) . .
C3 C4 C41 119.60(19) . .
C5 C4 C41 123.4(2) . .
C4 C5 C6 121.7(2) . .
C4 C5 H5 119.2 . .
C6 C5 H5 119.2 . .
C5 C6 C1 121.53(19) . .
C5 C6 C61 120.30(19) . .
C1 C6 C61 118.10(19) . .
C1 O1 Cu1 128.13(14) . .
N22 O2 H2 107(3) . .
N22 C21 C2 123.67(19) . .
N22 C21 H21 118.2 . .
C2 C21 H21 118.2 . .
C21 N22 O2 114.05(18) . .
C21 N22 Cu1 128.64(15) . .
O2 N22 Cu1 117.28(14) . .
C42 C41 C4 111.86(19) . .
C42 C41 C44 108.6(2) . .
C4 C41 C44 109.26(19) . .
C42 C41 C43 107.85(19) . .
C4 C41 C43 109.77(19) . .
C44 C41 C43 109.4(2) . .
C41 C42 H42A 109.5 . .
C41 C42 H42B 109.5 . .
H42A C42 H42B 109.5 . .
C41 C42 H42C 109.5 . .
H42A C42 H42C 109.5 . .
H42B C42 H42C 109.5 . .
C41 C43 H43A 109.5 . .
C41 C43 H43B 109.5 . .
H43A C43 H43B 109.5 . .
C41 C43 H43C 109.5 . .
H43A C43 H43C 109.5 . .
H43B C43 H43C 109.5 . .
C41 C44 H44A 109.5 . .
C41 C44 H44B 109.5 . .
H44A C44 H44B 109.5 . .
C41 C44 H44C 109.5 . .
H44A C44 H44C 109.5 . .
H44B C44 H44C 109.5 . .
C6 C61 N62 112.43(17) . .
C6 C61 H61A 109.1 . .
N62 C61 H61A 109.1 . .
C6 C61 H61B 109.1 . .
N62 C61 H61B 109.1 . .
H61A C61 H61B 107.9 . .
C67 N62 C63 111.31(18) . .
C67 N62 C61 110.84(17) . .
C63 N62 C61 110.27(17) . .
C67 N62 H62 106.8(19) . .
C63 N62 H62 110.3(19) . .
C61 N62 H62 107.2(18) . .
N62 C63 C64 110.6(2) . .
N62 C63 H63A 109.5 . .
C64 C63 H63A 109.5 . .
N62 C63 H63B 109.5 . .
C64 C63 H63B 109.5 . .
H63A C63 H63B 108.1 . .
C63 C64 C65 110.8(2) . .
C63 C64 H64A 109.5 . .
C65 C64 H64A 109.5 . .
C63 C64 H64B 109.5 . .
C65 C64 H64B 109.5 . .
H64A C64 H64B 108.1 . .
C66 C65 C64 110.6(2) . .
C66 C65 H65A 109.5 . .
C64 C65 H65A 109.5 . .
C66 C65 H65B 109.5 . .
C64 C65 H65B 109.5 . .
H65A C65 H65B 108.1 . .
C67 C66 C65 111.1(2) . .
C67 C66 H66A 109.4 . .
C65 C66 H66A 109.4 . .
C67 C66 H66B 109.4 . .
C65 C66 H66B 109.4 . .
H66A C66 H66B 108.0 . .
N62 C67 C66 112.0(2) . .
N62 C67 H67A 109.2 . .
C66 C67 H67A 109.2 . .
N62 C67 H67B 109.2 . .
C66 C67 H67B 109.2 . .
H67A C67 H67B 107.9 . .
F2S B1S F3S 116.4(3) . .
F2S B1S F1S 109.2(3) . .
F3S B1S F1S 107.4(3) . .
F2S B1S F4S 107.6(2) . .
F3S B1S F4S 104.6(3) . .
F1S B1S F4S 111.7(3) . .

loop_
_geom_bond_atom_site_label_1
_geom_bond_atom_site_label_2
_geom_bond_distance
_geom_bond_site_symmetry_2
Cu1 O1 1.9197(15) .
Cu1 O1 1.9197(15) 2
Cu1 N22 1.9426(18) .
Cu1 N22 1.9426(18) 2
C1 O1 1.323(2) .
C1 C6 1.406(3) .
C1 C2 1.421(3) .
C2 C3 1.408(3) .
C2 C21 1.447(3) .
C3 C4 1.384(3) .
C3 H3 0.9500 .
C4 C5 1.393(3) .
C4 C41 1.537(3) .
C5 C6 1.395(3) .
C5 H5 0.9500 .
C6 C61 1.506(3) .
O2 N22 1.396(2) .
O2 H2 0.78(4) .
C21 N22 1.278(3) .
C21 H21 0.9500 .
C41 C42 1.530(3) .
C41 C44 1.538(3) .
C41 C43 1.537(3) .
C42 H42A 0.9800 .
C42 H42B 0.9800 .
C42 H42C 0.9800 .
C43 H43A 0.9800 .
C43 H43B 0.9800 .
C43 H43C 0.9800 .
C44 H44A 0.9800 .
C44 H44B 0.9800 .
C44 H44C 0.9800 .
C61 N62 1.512(3) .
C61 H61A 0.9900 .
C61 H61B 0.9900 .
N62 C67 1.501(3) .
N62 C63 1.502(3) .
N62 H62 0.79(3) .
C63 C64 1.518(4) .
C63 H63A 0.9900 .
C63 H63B 0.9900 .
C64 C65 1.521(5) .
C64 H64A 0.9900 .
C64 H64B 0.9900 .
C65 C66 1.518(4) .
C65 H65A 0.9900 .
C65 H65B 0.9900 .
C66 C67 1.517(3) .
C66 H66A 0.9900 .
C66 H66B 0.9900 .
C67 H67A 0.9900 .
C67 H67B 0.9900 .
B1S F2S 1.348(4) .
B1S F3S 1.359(4) .
B1S F1S 1.366(4) .
B1S F4S 1.385(4) .
